data_7122272
loop_
_publ_author_name
'Zhao, Nian'
'Yang, Lun'
'Pan, Qiyun'
'Han, Juanjuan'
'Li, Xiang'
'Liu, Meifeng'
'Xie, Bo'
'Wang, Yu'
'Wang, Xiuzhang'
'Zhu, Guangshan'

_publ_section_title
;
 Organic amines as templates: pore imprints with exactly size matching in
 a series of metal-organic frameworks
;
_journal_name_full 'Chemical Communications'
_journal_paper_doi 10.1039/C8CC05404E
_journal_year 2018
_chemical_formula_sum 'C40 H56 Cu16 I16 N20 O'
_chemical_formula_weight 3880.08
_space_group_crystal_system orthorhombic
_space_group_IT_number 59
_space_group_name_Hall '-P 2ab 2a'
_space_group_name_H-M_alt 'P m m n'
_symmetry_space_group_name_Hall '-P 2ab 2a'
_symmetry_space_group_name_H-M 'P m m n :2'
_atom_sites_solution_hydrogens mixed
_audit_creation_method SHELXL-2014/7
_audit_update_record
;
2018-06-25 deposited with the CCDC.
2018-08-17 downloaded from the CCDC.
;
_cell_angle_alpha 90
_cell_angle_beta 90
_cell_angle_gamma 90
_cell_formula_units_Z 2
_cell_length_a 17.840(2)
_cell_length_b 31.000(4)
_cell_length_c 8.4707(11)
_cell_measurement_reflns_used 7374
_cell_measurement_temperature 296(2)
_cell_measurement_theta_max 25.04
_cell_measurement_theta_min 2.28
_cell_volume 4684.6(10)
_computing_structure_refinement 'SHELXL-2014/7 (Sheldrick, 2014)'
_diffrn_ambient_temperature 296(2)
_diffrn_measured_fraction_theta_full 0.996
_diffrn_measured_fraction_theta_max 0.996
_diffrn_measurement_device_type CCD
_diffrn_radiation_type MoK\a
_diffrn_radiation_wavelength 0.71073
_diffrn_reflns_av_R_equivalents 0.0478
_diffrn_reflns_av_unetI/netI 0.0308
_diffrn_reflns_Laue_measured_fraction_full 0.996
_diffrn_reflns_Laue_measured_fraction_max 0.996
_diffrn_reflns_limit_h_max 21
_diffrn_reflns_limit_h_min -21
_diffrn_reflns_limit_k_max 36
_diffrn_reflns_limit_k_min -32
_diffrn_reflns_limit_l_max 10
_diffrn_reflns_limit_l_min -10
_diffrn_reflns_number 29028
_diffrn_reflns_point_group_measured_fraction_full 0.996
_diffrn_reflns_point_group_measured_fraction_max 0.996
_diffrn_reflns_theta_full 25.135
_diffrn_reflns_theta_max 25.135
_diffrn_reflns_theta_min 1.314
_exptl_absorpt_coefficient_mu 8.858
_exptl_absorpt_correction_type multi-scan
_exptl_absorpt_process_details sadabs
_exptl_crystal_colour colorless
_exptl_crystal_density_diffrn 2.751
_exptl_crystal_description Block
_exptl_crystal_F_000 3512
_exptl_crystal_size_max 0.220
_exptl_crystal_size_mid 0.200
_exptl_crystal_size_min 0.180
_exptl_transmission_factor_max 0.864
_exptl_transmission_factor_min 0.864
_refine_diff_density_max 1.709
_refine_diff_density_min -0.934
_refine_diff_density_rms 0.153
_refine_ls_extinction_method none
_refine_ls_goodness_of_fit_ref 1.103
_refine_ls_hydrogen_treatment mixed
_refine_ls_matrix_type full
_refine_ls_number_parameters 230
_refine_ls_number_reflns 4402
_refine_ls_number_restraints 17
_refine_ls_restrained_S_all 1.102
_refine_ls_R_factor_all 0.0444
_refine_ls_R_factor_gt 0.0360
_refine_ls_shift/su_max 0.002
_refine_ls_shift/su_mean 0.000
_refine_ls_structure_factor_coef Fsqd
_refine_ls_weighting_details 'w=1/[\s^2^(Fo^2^)+(0.0349P)^2^+21.4821P] where P=(Fo^2^+2Fc^2^)/3'
_refine_ls_weighting_scheme calc
_refine_ls_wR_factor_gt 0.0842
_refine_ls_wR_factor_ref 0.0880
_reflns_Friedel_coverage 0.000
_reflns_number_gt 3723
_reflns_number_total 4402
_reflns_threshold_expression 'I > 2\s(I)'
_cod_data_source_file c8cc05404e2.cif
_cod_data_source_block 1_sq
_cod_original_cell_volume 4684.6(11)
_cod_database_code 7122272
_shelx_shelxl_version_number 2014/7
_shelx_space_group_comment
;
The symmetry employed for this shelxl refinement is uniquely defined
by the following loop, which should always be used as a source of
symmetry information in preference to the above space-group names.
They are only intended as comments.
;
_shelx_estimated_absorpt_t_min 0.246
_shelx_estimated_absorpt_t_max 0.299

loop_
_space_group_symop_operation_xyz
'x, y, z'
'-x+1/2, -y+1/2, z'
'-x, y+1/2, -z'
'x+1/2, -y, -z'
'-x, -y, -z'
'x-1/2, y-1/2, -z'
'x, -y-1/2, z'
'-x-1/2, y, z'

loop_
_atom_site_label
_atom_site_type_symbol
_atom_site_fract_x
_atom_site_fract_y
_atom_site_fract_z
_atom_site_U_iso_or_equiv
_atom_site_adp_type
_atom_site_occupancy
_atom_site_site_symmetry_order
_atom_site_calc_flag
_atom_site_refinement_flags_posn
_atom_site_refinement_flags_adp
_atom_site_refinement_flags_occupancy
C4 C 0.4780(7) 0.7500 0.4657(11) 0.047(3) Uani 1 2 d S T P
H4 H 0.4785 0.7500 0.5755 0.056 Uiso 1 2 calc R U P
C5 C 0.4756(4) 0.7279(2) 0.2281(8) 0.0346(15) Uani 1 1 d . . .
C6 C 0.7500 0.5937(3) 0.6215(12) 0.039(2) Uani 1 2 d S T P
H6 H 0.7500 0.6221 0.6563 0.046 Uiso 1 2 calc R U P
C7 C 0.3194(9) 0.6037(5) 1.1704(18) 0.135(5) Uani 1 1 d . U .
H7A H 0.3291 0.6325 1.2063 0.203 Uiso 1 1 calc R U .
H7B H 0.3595 0.5944 1.1027 0.203 Uiso 1 1 calc R U .
H7C H 0.3161 0.5847 1.2596 0.203 Uiso 1 1 calc R U .
C9 C 0.2500 0.5675(6) 0.964(2) 0.106(6) Uani 1 2 d S T P
H9A H 0.2062 0.5709 0.8976 0.127 Uiso 0.5 1 calc R U P
H9B H 0.2938 0.5709 0.8976 0.127 Uiso 0.5 1 calc R U P
C10 C 0.2500 0.5230(6) 1.028(2) 0.124(7) Uani 1 2 d S T P
H10A H 0.2061 0.5192 1.0936 0.148 Uiso 0.5 1 calc R U P
H10B H 0.2939 0.5192 1.0936 0.148 Uiso 0.5 1 calc R U P
C11 C 0.2500 0.4897(7) 0.904(2) 0.126(8) Uani 1 2 d S T P
H11A H 0.2060 0.4933 0.8375 0.151 Uiso 0.5 1 calc R U P
H11B H 0.2940 0.4933 0.8375 0.151 Uiso 0.5 1 calc R U P
C12 C 0.2500 0.4461(7) 0.970(2) 0.113(6) Uani 1 2 d S T P
H12A H 0.2062 0.4432 1.0370 0.136 Uiso 0.5 1 calc R U P
H12B H 0.2938 0.4432 1.0370 0.136 Uiso 0.5 1 calc R U P
C13 C 0.2500 0.4095(7) 0.857(2) 0.104(6) Uani 1 2 d S T P
H13A H 0.2940 0.4114 0.7899 0.125 Uiso 0.5 1 calc R U P
H13B H 0.2060 0.4114 0.7899 0.125 Uiso 0.5 1 calc R U P
C14 C 0.2500 0.3670(7) 0.940(4) 0.182(9) Uani 1 2 d S TU P
H14A H 0.2936 0.3670 1.0088 0.218 Uiso 0.5 1 calc R U P
H14B H 0.2064 0.3670 1.0088 0.218 Uiso 0.5 1 calc R U P
C16 C 0.3116(12) 0.3243(8) 0.758(3) 0.209(8) Uani 1 1 d . U .
H16A H 0.3040 0.3034 0.6759 0.313 Uiso 1 1 d R U .
H16B H 0.3507 0.3146 0.8272 0.313 Uiso 1 1 d R U .
H16C H 0.3258 0.3514 0.7118 0.313 Uiso 1 1 d R U .
Cu5 Cu 0.48834(6) 0.63905(3) 0.80485(11) 0.0483(3) Uani 1 1 d . . .
Cu6 Cu 0.58309(5) 0.59617(3) 0.61618(11) 0.0413(2) Uani 1 1 d . . .
Cu7 Cu 0.44135(5) 0.57813(3) 0.58905(12) 0.0459(2) Uani 1 1 d . . .
Cu8 Cu 0.48892(6) 0.65556(3) 0.48441(11) 0.0455(2) Uani 1 1 d . . .
I1 I 0.52524(3) 0.58794(2) 0.32290(5) 0.04190(14) Uani 1 1 d . . .
I2 I 0.61096(3) 0.68009(2) 0.68840(7) 0.04819(15) Uani 1 1 d . . .
I3 I 0.35927(3) 0.64945(2) 0.64646(7) 0.05111(16) Uani 1 1 d . . .
I4 I 0.51267(3) 0.55549(2) 0.85163(6) 0.04835(15) Uani 1 1 d . . .
N3 N 0.4776(4) 0.71377(17) 0.3817(7) 0.0432(15) Uani 1 1 d . . .
N4 N 0.6862(3) 0.57167(17) 0.5947(7) 0.0345(13) Uani 1 1 d . . .
N5 N 0.2500 0.6028(4) 1.084(2) 0.104(4) Uani 1 2 d S TU P
H5 H 0.2500 0.6295 1.0225 0.125 Uiso 1 2 calc R U P
N6 N 0.2500 0.3271(9) 0.863(3) 0.189(7) Uani 1 2 d S TU P
O1 O 0.2500 0.2500 0.075(2) 0.108(5) Uani 1 4 d DS T P
H1W H 0.2500 0.269(5) 0.003(16) 0.162 Uiso 1 2 d DS U P
C3 C 0.4738(4) 0.6987(2) 0.1000(8) 0.0399(17) Uani 1 1 d . . .
N2 N 0.4742(4) 0.6750(2) -0.0033(8) 0.0539(17) Uani 1 1 d . . .
C2 C 0.7111(3) 0.53184(19) 0.5481(8) 0.0305(14) Uani 1 1 d . . .
C1 C 0.6629(4) 0.4979(2) 0.5056(8) 0.0363(16) Uani 1 1 d . . .
N1 N 0.6267(3) 0.46917(19) 0.4723(8) 0.0472(16) Uani 1 1 d . . .

loop_
_atom_site_aniso_label
_atom_site_aniso_U_11
_atom_site_aniso_U_22
_atom_site_aniso_U_33
_atom_site_aniso_U_23
_atom_site_aniso_U_13
_atom_site_aniso_U_12
C4 0.098(9) 0.019(5) 0.024(5) 0.000 -0.012(5) 0.000
C5 0.046(4) 0.028(3) 0.030(3) 0.003(3) 0.000(3) 0.004(3)
C6 0.026(5) 0.034(5) 0.056(6) -0.015(5) 0.000 0.000
C7 0.134(5) 0.136(5) 0.136(5) 0.000(2) -0.005(2) -0.001(2)
C9 0.116(15) 0.110(15) 0.092(13) 0.022(12) 0.000 0.000
C10 0.19(2) 0.095(14) 0.088(13) 0.038(12) 0.000 0.000
C11 0.19(2) 0.124(18) 0.062(11) 0.008(12) 0.000 0.000
C12 0.109(15) 0.122(17) 0.108(15) 0.002(14) 0.000 0.000
C13 0.089(13) 0.130(17) 0.094(13) -0.004(12) 0.000 0.000
C14 0.25(3) 0.088(13) 0.20(2) 0.037(10) 0.000 0.000
C16 0.208(8) 0.209(8) 0.209(8) -0.001(2) 0.004(2) -0.001(2)
Cu5 0.0589(6) 0.0466(6) 0.0395(5) -0.0154(4) 0.0024(4) 0.0050(4)
Cu6 0.0236(4) 0.0436(5) 0.0567(6) -0.0067(4) 0.0011(4) 0.0065(4)
Cu7 0.0405(5) 0.0401(5) 0.0571(6) -0.0035(4) -0.0055(4) -0.0170(4)
Cu8 0.0654(6) 0.0263(4) 0.0446(5) 0.0050(4) 0.0059(5) 0.0041(4)
I1 0.0530(3) 0.0401(3) 0.0326(2) -0.0085(2) 0.0001(2) 0.0034(2)
I2 0.0365(3) 0.0318(3) 0.0763(4) -0.0105(2) -0.0075(2) -0.00294(19)
I3 0.0287(3) 0.0519(3) 0.0727(4) -0.0016(3) 0.0033(2) 0.0063(2)
I4 0.0649(4) 0.0408(3) 0.0394(3) 0.0079(2) 0.0006(2) 0.0015(2)
N3 0.075(5) 0.024(3) 0.031(3) -0.001(3) 0.001(3) -0.005(3)
N4 0.025(3) 0.028(3) 0.051(4) -0.009(3) -0.003(3) 0.003(2)
N5 0.132(8) 0.059(8) 0.122(12) 0.010(9) 0.000 0.000
N6 0.244(16) 0.173(17) 0.150(19) -0.029(14) 0.000 0.000
O1 0.134(15) 0.101(14) 0.089(13) 0.000 0.000 0.000
C3 0.055(5) 0.033(4) 0.032(4) 0.003(3) 0.001(3) 0.005(3)
N2 0.078(5) 0.044(4) 0.041(4) -0.007(3) -0.001(3) 0.009(3)
C2 0.025(3) 0.025(3) 0.041(4) -0.003(3) -0.002(3) -0.004(3)
C1 0.035(4) 0.025(3) 0.050(4) -0.006(3) 0.001(3) -0.001(3)
N1 0.035(3) 0.037(3) 0.070(4) -0.007(3) -0.006(3) -0.006(3)

loop_
_atom_type_symbol
_atom_type_description
_atom_type_scat_dispersion_real
_atom_type_scat_dispersion_imag
_atom_type_scat_source
C C 0.0033 0.0016 'International Tables Vol C Tables 4.2.6.8 and 6.1.1.4'
H H 0.0000 0.0000 'International Tables Vol C Tables 4.2.6.8 and 6.1.1.4'
N N 0.0061 0.0033 'International Tables Vol C Tables 4.2.6.8 and 6.1.1.4'
O O 0.0106 0.0060 'International Tables Vol C Tables 4.2.6.8 and 6.1.1.4'
Cu Cu 0.3201 1.2651 'International Tables Vol C Tables 4.2.6.8 and 6.1.1.4'
I I -0.4742 1.8119 'International Tables Vol C Tables 4.2.6.8 and 6.1.1.4'

loop_
_geom_angle_atom_site_label_1
_geom_angle_atom_site_label_2
_geom_angle_atom_site_label_3
_geom_angle
_geom_angle_site_symmetry_1
_geom_angle_site_symmetry_3
N3 C4 N3 115.3(9) . 7_575
C5 C5 N3 108.6(4) 7_575 .
C5 C5 C3 129.8(4) 7_575 .
N3 C5 C3 121.6(6) . .
N4 C6 N4 115.5(8) 8_755 .
C10 C9 N5 115.8(16) . .
C9 C10 C11 113.2(16) . .
C12 C11 C10 112.0(16) . .
C11 C12 C13 117.3(18) . .
C12 C13 C14 111.6(19) . .
N6 C14 C13 124(3) . .
N2 Cu5 I4 116.4(2) 1_556 .
N2 Cu5 Cu6 147.8(2) 1_556 .
I4 Cu5 Cu6 60.14(3) . .
N2 Cu5 I3 103.4(2) 1_556 .
I4 Cu5 I3 109.38(4) . .
Cu6 Cu5 I3 107.62(4) . .
N2 Cu5 I2 97.9(2) 1_556 .
I4 Cu5 I2 112.29(4) . .
Cu6 Cu5 I2 60.50(3) . .
I3 Cu5 I2 116.94(4) . .
N2 Cu5 Cu7 152.5(2) 1_556 .
I4 Cu5 Cu7 58.73(3) . .
Cu6 Cu5 Cu7 57.10(3) . .
I3 Cu5 Cu7 59.36(3) . .
I2 Cu5 Cu7 108.95(4) . .
N2 Cu5 Cu8 134.5(2) 1_556 .
I4 Cu5 Cu8 109.07(4) . .
Cu6 Cu5 Cu8 60.22(3) . .
I3 Cu5 Cu8 59.32(3) . .
I2 Cu5 Cu8 63.47(3) . .
Cu7 Cu5 Cu8 58.45(3) . .
N4 Cu6 Cu7 143.65(16) . .
N4 Cu6 I4 108.74(17) . .
Cu7 Cu6 I4 60.49(3) . .
N4 Cu6 Cu5 145.46(17) . .
Cu7 Cu6 Cu5 62.99(4) . .
I4 Cu6 Cu5 59.51(3) . .
N4 Cu6 I1 103.41(17) . .
Cu7 Cu6 I1 61.77(3) . .
I4 Cu6 I1 117.50(4) . .
Cu5 Cu6 I1 110.75(4) . .
N4 Cu6 I2 102.47(15) . .
Cu7 Cu6 I2 113.81(4) . .
I4 Cu6 I2 111.69(4) . .
Cu5 Cu6 I2 60.42(3) . .
I1 Cu6 I2 111.54(4) . .
N4 Cu6 Cu8 141.74(17) . .
Cu7 Cu6 Cu8 60.69(4) . .
I4 Cu6 Cu8 109.50(4) . .
Cu5 Cu6 Cu8 61.39(4) . .
I1 Cu6 Cu8 56.83(3) . .
I2 Cu6 Cu8 63.85(3) . .
N1 Cu7 Cu6 141.40(18) 5_666 .
N1 Cu7 I4 108.6(2) 5_666 .
Cu6 Cu7 I4 61.12(3) . .
N1 Cu7 I3 108.82(18) 5_666 .
Cu6 Cu7 I3 109.63(4) . .
I4 Cu7 I3 109.01(4) . .
N1 Cu7 Cu8 140.2(2) 5_666 .
Cu6 Cu7 Cu8 62.05(3) . .
I4 Cu7 Cu8 111.08(4) . .
I3 Cu7 Cu8 60.01(3) . .
N1 Cu7 I1 101.7(2) 5_666 .
Cu6 Cu7 I1 60.96(3) . .
I4 Cu7 I1 117.35(4) . .
I3 Cu7 I1 110.87(4) . .
Cu8 Cu7 I1 57.00(3) . .
N1 Cu7 Cu5 150.5(2) 5_666 .
Cu6 Cu7 Cu5 59.91(3) . .
I4 Cu7 Cu5 58.71(3) . .
I3 Cu7 Cu5 58.95(3) . .
Cu8 Cu7 Cu5 60.84(4) . .
I1 Cu7 Cu5 107.77(4) . .
N3 Cu8 I1 121.53(17) . .
N3 Cu8 I3 101.36(19) . .
I1 Cu8 I3 115.30(4) . .
N3 Cu8 Cu7 155.3(2) . .
I1 Cu8 Cu7 62.03(3) . .
I3 Cu8 Cu7 60.00(3) . .
N3 Cu8 Cu6 147.4(2) . .
I1 Cu8 Cu6 61.03(3) . .
I3 Cu8 Cu6 105.81(4) . .
Cu7 Cu8 Cu6 57.25(3) . .
N3 Cu8 Cu5 126.18(17) . .
I1 Cu8 Cu5 111.76(4) . .
I3 Cu8 Cu5 58.90(3) . .
Cu7 Cu8 Cu5 60.71(3) . .
Cu6 Cu8 Cu5 58.39(3) . .
N3 Cu8 I2 95.64(18) . .
I1 Cu8 I2 109.99(4) . .
I3 Cu8 I2 111.19(4) . .
Cu7 Cu8 I2 106.00(4) . .
Cu6 Cu8 I2 57.86(3) . .
Cu5 Cu8 I2 57.49(3) . .
Cu8 I1 Cu6 62.14(3) . .
Cu8 I1 Cu7 60.97(3) . .
Cu6 I1 Cu7 57.27(3) . .
Cu5 I2 Cu6 59.08(3) . .
Cu5 I2 Cu8 59.04(3) . .
Cu6 I2 Cu8 58.28(3) . .
Cu5 I3 Cu7 61.69(3) . .
Cu5 I3 Cu8 61.77(3) . .
Cu7 I3 Cu8 59.99(3) . .
Cu5 I4 Cu7 62.56(3) . .
Cu5 I4 Cu6 60.36(3) . .
Cu7 I4 Cu6 58.39(3) . .
C4 N3 C5 103.8(6) . .
C4 N3 Cu8 121.7(5) . .
C5 N3 Cu8 134.2(5) . .
C6 N4 C2 103.3(6) . .
C6 N4 Cu6 124.8(5) . .
C2 N4 Cu6 131.8(4) . .
C7 N5 C7 119.0(18) . 8_655
C7 N5 C9 111.1(9) . .
C7 N5 C9 111.1(9) 8_655 .
C16 N6 C16 102(3) 8_655 .
C16 N6 C14 110.4(19) 8_655 .
C16 N6 C14 110.4(19) . .
N2 C3 C5 178.4(9) . .
C3 N2 Cu5 171.0(7) . 1_554
N4 C2 C2 108.9(3) . 8_755
N4 C2 C1 123.3(6) . .
C2 C2 C1 127.8(4) 8_755 .
N1 C1 C2 176.7(7) . .
C1 N1 Cu7 176.3(6) . 5_666

loop_
_geom_bond_atom_site_label_1
_geom_bond_atom_site_label_2
_geom_bond_distance
_geom_bond_site_symmetry_2
C4 N3 1.330(8) .
C4 N3 1.330(8) 7_575
C5 C5 1.371(13) 7_575
C5 N3 1.373(9) .
C5 C3 1.414(10) .
C6 N4 1.346(7) 8_755
C6 N4 1.346(7) .
C7 N5 1.438(15) .
C9 C10 1.48(2) .
C9 N5 1.50(2) .
C10 C11 1.47(3) .
C11 C12 1.46(3) .
C12 C13 1.48(2) .
C13 C14 1.50(3) .
C14 N6 1.40(3) .
C16 N6 1.42(2) .
Cu5 N2 1.986(7) 1_556
Cu5 I4 2.6563(11) .
Cu5 Cu6 2.6793(13) .
Cu5 I3 2.6844(12) .
Cu5 I2 2.7162(12) .
Cu5 Cu7 2.7587(13) .
Cu5 Cu8 2.7622(14) .
Cu6 N4 1.999(5) .
Cu6 Cu7 2.6000(13) .
Cu6 I4 2.6734(11) .
Cu6 I1 2.7022(11) .
Cu6 I2 2.7183(10) .
Cu6 Cu8 2.7308(13) .
Cu7 N1 1.974(6) 5_666
Cu7 I4 2.6569(11) .
Cu7 I3 2.6961(11) .
Cu7 Cu8 2.6957(13) .
Cu7 I1 2.7230(11) .
Cu8 N3 2.013(6) .
Cu8 I1 2.5856(10) .
Cu8 I3 2.6963(11) .
Cu8 I2 2.8818(11) .
N4 C2 1.370(8) .
N5 C7 1.438(15) 8_655
N6 C16 1.42(2) 8_655
C3 N2 1.142(9) .
N2 Cu5 1.986(7) 1_554
C2 C2 1.387(12) 8_755
C2 C1 1.405(9) .
C1 N1 1.136(8) .
N1 Cu7 1.974(6) 5_666

loop_
_geom_hbond_atom_site_label_D
_geom_hbond_atom_site_label_H
_geom_hbond_atom_site_label_A
_geom_hbond_distance_DH
_geom_hbond_distance_HA
_geom_hbond_distance_DA
_geom_hbond_angle_DHA
_geom_hbond_site_symmetry_A
C6 H6 I2 0.93 3.08 3.695(7) 125.6 .
C6 H6 I2 0.93 3.08 3.695(7) 125.6 8_755
C16 H16C I1 0.96 3.27 4.04(2) 138.8 5_666
O1 H1W N6 0.84(2) 2.17(6) 2.99(3) 167(19) 1_554

loop_
_geom_torsion_atom_site_label_1
_geom_torsion_atom_site_label_2
_geom_torsion_atom_site_label_3
_geom_torsion_atom_site_label_4
_geom_torsion
_geom_torsion_site_symmetry_1
_geom_torsion_site_symmetry_4
N5 C9 C10 C11 180.000(12) . .
C9 C10 C11 C12 180.000(11) . .
C10 C11 C12 C13 180.000(10) . .
C11 C12 C13 C14 180.000(13) . .
C12 C13 C14 N6 180.000(12) . .
N3 C4 N3 C5 -1.0(13) 7_575 .
N3 C4 N3 Cu8 173.5(5) 7_575 .
C5 C5 N3 C4 0.6(8) 7_575 .
C3 C5 N3 C4 -179.4(8) . .
C5 C5 N3 Cu8 -172.9(5) 7_575 .
C3 C5 N3 Cu8 7.1(11) . .
N4 C6 N4 C2 0.7(12) 8_755 .
N4 C6 N4 Cu6 -177.6(4) 8_755 .
C10 C9 N5 C7 67.4(11) . .
C10 C9 N5 C7 -67.4(11) . 8_655
C13 C14 N6 C16 -55.9(18) . 8_655
C13 C14 N6 C16 55.9(18) . .
C6 N4 C2 C2 -0.4(7) . 8_755
Cu6 N4 C2 C2 177.8(4) . 8_755
C6 N4 C2 C1 -179.3(8) . .
Cu6 N4 C2 C1 -1.1(11) . .
